data_1565971
loop_
_publ_author_name
'Zheng, Dan'
'Huang, Ting-Hong'
'Luo, Cheng'
'Tang, Jing'

_publ_section_title
;
 Structural characterization, DFT studies and luminescent properties of
 dinuclear copper(I)-diimine complexes with the S-shape configurations
;
_journal_name_full 'Inorganica Chimica Acta'
_journal_page_first 120639
_journal_paper_doi 10.1016/j.ica.2021.120639
_journal_volume 529
_journal_year 2022
_chemical_formula_moiety 'C94 H72 Cu2 N4 O2 P4, 2(B F4)'
_chemical_formula_sum 'C94 H72 B2 Cu2 F8 N4 O2 P4'
_chemical_formula_weight 1714.13
_space_group_crystal_system triclinic
_space_group_IT_number 2
_space_group_name_Hall '-P 1'
_space_group_name_H-M_alt 'P -1'
_atom_sites_solution_hydrogens geom
_atom_sites_solution_primary direct
_cell_angle_alpha 111.293(4)
_cell_angle_beta 91.589(4)
_cell_angle_gamma 98.853(4)
_cell_formula_units_Z 1
_cell_length_a 10.211(2)
_cell_length_b 14.868(3)
_cell_length_c 16.393(3)
_cell_measurement_reflns_used 5025
_cell_measurement_temperature 296.15
_cell_measurement_theta_max 25.62
_cell_measurement_theta_min 2.46
_cell_volume 2281.8(8)
_computing_cell_refinement 'SAINT v7.68A (Bruker, 2009)'
_computing_data_reduction 'SAINT v7.68A (Bruker, 2009)'
_computing_molecular_graphics 'Olex2 1.3 (Dolomanov et al., 2009)'
_computing_publication_material 'Olex2 1.3 (Dolomanov et al., 2009)'
_computing_structure_refinement 'XL  (Sheldrick, 2008)'
_computing_structure_solution 'XS  (Sheldrick, 2008)'
_diffrn_ambient_temperature 296.15
_diffrn_measured_fraction_theta_full 0.983
_diffrn_measured_fraction_theta_max 0.955
_diffrn_measurement_device_type 'CCD area detector'
_diffrn_measurement_method 'phi and omega scans'
_diffrn_radiation_monochromator graphite
_diffrn_radiation_type MoK\a
_diffrn_radiation_wavelength 0.71073
_diffrn_reflns_av_R_equivalents 0.0400
_diffrn_reflns_av_unetI/netI 0.0705
_diffrn_reflns_Laue_measured_fraction_full 0.983
_diffrn_reflns_Laue_measured_fraction_max 0.955
_diffrn_reflns_limit_h_max 13
_diffrn_reflns_limit_h_min -13
_diffrn_reflns_limit_k_max 19
_diffrn_reflns_limit_k_min -17
_diffrn_reflns_limit_l_max 21
_diffrn_reflns_limit_l_min -21
_diffrn_reflns_number 20241
_diffrn_reflns_point_group_measured_fraction_full 0.983
_diffrn_reflns_point_group_measured_fraction_max 0.955
_diffrn_reflns_theta_full 25.242
_diffrn_reflns_theta_max 27.923
_diffrn_reflns_theta_min 1.339
_diffrn_source_current 30.0
_diffrn_source_power 1.5
_diffrn_source_voltage 50.0
_exptl_absorpt_coefficient_mu 0.600
_exptl_absorpt_correction_T_max 0.7456
_exptl_absorpt_correction_T_min 0.6101
_exptl_absorpt_correction_type multi-scan
_exptl_absorpt_process_details
;
SADABS-2008/1 (Bruker,2008) was used for absorption correction.
wR2(int) was 0.0873 before and 0.0521 after correction.
The Ratio of minimum to maximum transmission is 0.8183.
The \l/2 correction factor is 0.0015.
;
_exptl_crystal_colour 'clear bluish red'
_exptl_crystal_colour_lustre clear
_exptl_crystal_colour_modifier bluish
_exptl_crystal_colour_primary red
_exptl_crystal_density_diffrn 1.247
_exptl_crystal_density_meas .
_exptl_crystal_description needle
_exptl_crystal_F_000 880
_exptl_crystal_preparation 'the compound was obtained from solution'
_exptl_crystal_recrystallization_method 'the crystal was obtained from solution'
_refine_diff_density_max 2.779
_refine_diff_density_min -0.607
_refine_diff_density_rms 0.192
_refine_ls_extinction_coef .
_refine_ls_extinction_method none
_refine_ls_goodness_of_fit_ref 1.071
_refine_ls_hydrogen_treatment constr
_refine_ls_matrix_type full
_refine_ls_number_parameters 523
_refine_ls_number_reflns 10455
_refine_ls_number_restraints 0
_refine_ls_restrained_S_all 1.071
_refine_ls_R_factor_all 0.1096
_refine_ls_R_factor_gt 0.0832
_refine_ls_shift/su_max 0.000
_refine_ls_shift/su_mean 0.000
_refine_ls_structure_factor_coef Fsqd
_refine_ls_weighting_details 'w=1/[\s^2^(Fo^2^)+(0.1910P)^2^+1.3748P] where P=(Fo^2^+2Fc^2^)/3'
_refine_ls_weighting_scheme calc
_refine_ls_wR_factor_gt 0.2518
_refine_ls_wR_factor_ref 0.2859
_reflns_Friedel_coverage 0.000
_reflns_Friedel_fraction_full .
_reflns_Friedel_fraction_max .
_reflns_number_gt 7515
_reflns_number_total 10455
_reflns_threshold_expression 'I > 2\s(I)'
_cod_data_source_file zd-complex3.cif
_cod_data_source_block zd
_cod_database_code 1565971
_shelx_space_group_comment
;
The symmetry employed for this shelxl refinement is uniquely defined
by the following loop, which should always be used as a source of
symmetry information in preference to the above space-group names.
They are only intended as comments.
;
_olex2_refinement_description
;
1. Fixed Uiso
 At 1.2 times of:
  All C(H) groups
2.a Aromatic/amide H refined with riding coordinates:
 C2(H2), C3(H3), C4(H4), C5(H5), C6(H6), C8(H8), C9(H9), C10(H10), C11(H11),
 C12(H12), C14(H14), C15(H15), C16(H16), C17(H17), C20(H20), C21(H21), C22(H22),
  C23(H23), C26(H26), C27(H27), C28(H28), C29(H29), C30(H30), C32(H32),
 C33(H33), C34(H34), C35(H35), C36(H36), C37(H37), C38(H38), C39(H39), C40(H40),
  C42(H42), C43(H43), C46(H46), C47(H47)
;
_olex2_submission_special_instructions 'No special instructions were received'
_platon_squeeze_void_probe_radius 1.20

loop_
_space_group_symop_operation_xyz
'x, y, z'
'-x, -y, -z'

loop_
_atom_site_label
_atom_site_type_symbol
_atom_site_fract_x
_atom_site_fract_y
_atom_site_fract_z
_atom_site_U_iso_or_equiv
_atom_site_adp_type
_atom_site_occupancy
_atom_site_site_symmetry_order
_atom_site_calc_flag
_atom_site_refinement_flags_posn
_atom_site_refinement_flags_adp
_atom_site_refinement_flags_occupancy
_atom_site_disorder_assembly
_atom_site_disorder_group
Cu1 Cu 0.52637(5) 0.78595(4) 0.71300(3) 0.02693(19) Uani 1 1 d . . . . .
P1 P 0.51026(10) 0.87592(8) 0.63115(7) 0.0248(3) Uani 1 1 d . . . . .
P2 P 0.73672(11) 0.80468(8) 0.77064(7) 0.0270(3) Uani 1 1 d . . . . .
O1 O 0.6655(3) 0.9986(2) 0.8078(2) 0.0321(7) Uani 1 1 d . . . . .
N1 N 0.3890(4) 0.8036(3) 0.8066(3) 0.0376(9) Uani 1 1 d . . . . .
N2 N 0.4323(4) 0.6408(3) 0.6788(2) 0.0307(8) Uani 1 1 d . . . . .
C1 C 0.6444(4) 0.8791(3) 0.5607(3) 0.0253(8) Uani 1 1 d . . . . .
C2 C 0.7190(4) 0.9665(3) 0.5613(3) 0.0304(9) Uani 1 1 d . . . . .
H2 H 0.7014 1.0265 0.5990 0.036 Uiso 1 1 calc R U . . .
C3 C 0.8191(5) 0.9637(4) 0.5056(3) 0.0381(11) Uani 1 1 d . . . . .
H3 H 0.8694 1.0219 0.5068 0.046 Uiso 1 1 calc R U . . .
C4 C 0.8454(5) 0.8740(5) 0.4475(3) 0.0434(12) Uani 1 1 d . . . . .
H4 H 0.9122 0.8726 0.4099 0.052 Uiso 1 1 calc R U . . .
C5 C 0.7717(5) 0.7882(4) 0.4464(3) 0.0408(11) Uani 1 1 d . . . . .
H5 H 0.7889 0.7284 0.4080 0.049 Uiso 1 1 calc R U . . .
C6 C 0.6702(5) 0.7903(4) 0.5032(3) 0.0342(10) Uani 1 1 d . . . . .
H6 H 0.6203 0.7318 0.5020 0.041 Uiso 1 1 calc R U . . .
C7 C 0.3601(4) 0.8374(3) 0.5554(3) 0.0279(9) Uani 1 1 d . . . . .
C8 C 0.3608(5) 0.8255(4) 0.4665(3) 0.0343(10) Uani 1 1 d . . . . .
H8 H 0.4393 0.8451 0.4453 0.041 Uiso 1 1 calc R U . . .
C9 C 0.2459(5) 0.7849(4) 0.4098(3) 0.0431(12) Uani 1 1 d . . . . .
H9 H 0.2480 0.7760 0.3508 0.052 Uiso 1 1 calc R U . . .
C10 C 0.1292(5) 0.7577(4) 0.4408(4) 0.0487(14) Uani 1 1 d . . . . .
H10 H 0.0527 0.7288 0.4023 0.058 Uiso 1 1 calc R U . . .
C11 C 0.1246(5) 0.7728(5) 0.5270(5) 0.0544(15) Uani 1 1 d . . . . .
H11 H 0.0435 0.7579 0.5478 0.065 Uiso 1 1 calc R U . . .
C12 C 0.2394(5) 0.8102(4) 0.5852(3) 0.0384(11) Uani 1 1 d . . . . .
H12 H 0.2354 0.8169 0.6437 0.046 Uiso 1 1 calc R U . . .
C13 C 0.5079(4) 1.0037(3) 0.6979(3) 0.0279(9) Uani 1 1 d . . . . .
C14 C 0.4249(5) 1.0585(3) 0.6720(3) 0.0330(9) Uani 1 1 d . . . . .
H14 H 0.3721 1.0295 0.6189 0.040 Uiso 1 1 calc R U . . .
C15 C 0.4214(5) 1.1549(4) 0.7250(3) 0.0416(11) Uani 1 1 d . . . . .
H15 H 0.3665 1.1901 0.7073 0.050 Uiso 1 1 calc R U . . .
C16 C 0.4998(6) 1.1992(4) 0.8046(4) 0.0467(13) Uani 1 1 d . . . . .
H16 H 0.4972 1.2639 0.8399 0.056 Uiso 1 1 calc R U . . .
C17 C 0.5817(6) 1.1472(4) 0.8315(3) 0.0455(12) Uani 1 1 d . . . . .
H17 H 0.6331 1.1763 0.8852 0.055 Uiso 1 1 calc R U . . .
C18 C 0.5865(5) 1.0509(3) 0.7774(3) 0.0324(9) Uani 1 1 d . . . . .
C19 C 0.7957(5) 0.9988(3) 0.7810(3) 0.0308(9) Uani 1 1 d . . . . .
C20 C 0.8710(5) 1.0805(4) 0.7734(3) 0.0407(11) Uani 1 1 d . . . . .
H20 H 0.8362 1.1377 0.7849 0.049 Uiso 1 1 calc R U . . .
C21 C 0.9985(5) 1.0759(4) 0.7486(3) 0.0422(12) Uani 1 1 d . . . . .
H21 H 1.0497 1.1302 0.7426 0.051 Uiso 1 1 calc R U . . .
C22 C 1.0506(5) 0.9916(4) 0.7325(3) 0.0449(12) Uani 1 1 d . . . . .
H22 H 1.1367 0.9894 0.7158 0.054 Uiso 1 1 calc R U . . .
C23 C 0.9758(5) 0.9104(4) 0.7411(3) 0.0392(11) Uani 1 1 d . . . . .
H23 H 1.0124 0.8542 0.7307 0.047 Uiso 1 1 calc R U . . .
C24 C 0.8451(4) 0.9119(3) 0.7653(3) 0.0296(9) Uani 1 1 d . . . . .
C25 C 0.7534(5) 0.8184(3) 0.8855(3) 0.0325(9) Uani 1 1 d . . . . .
C26 C 0.6612(6) 0.7620(5) 0.9135(4) 0.0528(15) Uani 1 1 d . . . . .
H26 H 0.5910 0.7201 0.8741 0.063 Uiso 1 1 calc R U . . .
C27 C 0.6695(7) 0.7655(6) 0.9990(4) 0.073(2) Uani 1 1 d . . . . .
H27 H 0.6029 0.7289 1.0173 0.088 Uiso 1 1 calc R U . . .
C28 C 0.7747(7) 0.8222(6) 1.0558(4) 0.069(2) Uani 1 1 d . . . . .
H28 H 0.7820 0.8224 1.1126 0.083 Uiso 1 1 calc R U . . .
C29 C 0.8702(7) 0.8792(5) 1.0305(3) 0.0567(16) Uani 1 1 d . . . . .
H29 H 0.9418 0.9186 1.0701 0.068 Uiso 1 1 calc R U . . .
C30 C 0.8601(6) 0.8783(4) 0.9454(3) 0.0428(12) Uani 1 1 d . . . . .
H30 H 0.9247 0.9177 0.9284 0.051 Uiso 1 1 calc R U . . .
C31 C 0.8245(5) 0.7034(3) 0.7179(3) 0.0367(10) Uani 1 1 d . . . . .
C32 C 0.8911(7) 0.6598(5) 0.7624(4) 0.0608(18) Uani 1 1 d . . . . .
H32 H 0.8988 0.6843 0.8235 0.073 Uiso 1 1 calc R U . . .
C33 C 0.9487(8) 0.5766(6) 0.7148(6) 0.084(3) Uani 1 1 d . . . . .
H33 H 0.9920 0.5458 0.7450 0.101 Uiso 1 1 calc R U . . .
C34 C 0.9406(7) 0.5422(5) 0.6260(5) 0.071(2) Uani 1 1 d . . . . .
H34 H 0.9804 0.4889 0.5954 0.085 Uiso 1 1 calc R U . . .
C35 C 0.8731(7) 0.5862(5) 0.5803(5) 0.0627(17) Uani 1 1 d . . . . .
H35 H 0.8665 0.5620 0.5191 0.075 Uiso 1 1 calc R U . . .
C36 C 0.8169(6) 0.6649(4) 0.6253(4) 0.0494(13) Uani 1 1 d . . . . .
H36 H 0.7722 0.6940 0.5943 0.059 Uiso 1 1 calc R U . . .
C37 C 0.3683(6) 0.8861(4) 0.8704(4) 0.0504(14) Uani 1 1 d . . . . .
H37 H 0.4132 0.9462 0.8722 0.061 Uiso 1 1 calc R U . . .
C38 C 0.2805(7) 0.8842(6) 0.9348(4) 0.0647(18) Uani 1 1 d . . . . .
H38 H 0.2674 0.9422 0.9784 0.078 Uiso 1 1 calc R U . . .
C39 C 0.2152(7) 0.7958(6) 0.9320(4) 0.068(2) Uani 1 1 d . . . . .
H39 H 0.1574 0.7933 0.9743 0.082 Uiso 1 1 calc R U . . .
C40 C 0.2340(6) 0.7110(5) 0.8676(4) 0.0531(14) Uani 1 1 d . . . . .
H40 H 0.1896 0.6504 0.8651 0.064 Uiso 1 1 calc R U . . .
C41 C 0.3224(5) 0.7177(4) 0.8050(3) 0.0373(10) Uani 1 1 d . . . . .
C42 C 0.3516(5) 0.6300(4) 0.7341(3) 0.0384(10) Uani 1 1 d . . . . .
H42 H 0.3118 0.5676 0.7297 0.046 Uiso 1 1 calc R U . . .
C43 C 0.5411(5) 0.5001(4) 0.6534(3) 0.0393(11) Uani 1 1 d . . . . .
H43 H 0.5432 0.5112 0.7131 0.047 Uiso 1 1 calc R U . . .
C44 C 0.4776(5) 0.5580(3) 0.6201(3) 0.0338(10) Uani 1 1 d . . . . .
C45 C 0.4700(4) 0.5388(3) 0.5281(3) 0.0304(9) Uani 1 1 d . . . . .
C46 C 0.4019(5) 0.5938(3) 0.4913(3) 0.0359(10) Uani 1 1 d . . . . .
H46 H 0.3595 0.6429 0.5271 0.043 Uiso 1 1 calc R U . . .
C47 C 0.3991(5) 0.5741(4) 0.4023(3) 0.0416(12) Uani 1 1 d . . . . .
H47 H 0.3561 0.6113 0.3790 0.050 Uiso 1 1 calc R U . . .
F1 F 0.0577(10) 0.3044(5) 0.7516(5) 0.161(3) Uani 1 1 d . . . . .
F2 F 0.1323(9) 0.4653(5) 0.8439(5) 0.162(3) Uani 1 1 d . . . . .
F3 F 0.2672(12) 0.3585(9) 0.7893(7) 0.257(7) Uani 1 1 d . . . . .
F4 F 0.1520(7) 0.4149(4) 0.7051(5) 0.123(2) Uani 1 1 d . . . . .
B1 B 0.1533(15) 0.3843(9) 0.7758(8) 0.109(4) Uani 1 1 d . . . . .

loop_
_atom_site_aniso_label
_atom_site_aniso_U_11
_atom_site_aniso_U_22
_atom_site_aniso_U_33
_atom_site_aniso_U_23
_atom_site_aniso_U_13
_atom_site_aniso_U_12
Cu1 0.0288(3) 0.0264(3) 0.0251(3) 0.0081(2) 0.0045(2) 0.0067(2)
P1 0.0239(5) 0.0261(6) 0.0245(5) 0.0084(4) 0.0042(4) 0.0066(4)
P2 0.0279(6) 0.0271(6) 0.0245(5) 0.0069(4) 0.0027(4) 0.0076(4)
O1 0.0334(16) 0.0302(16) 0.0331(16) 0.0111(13) 0.0032(12) 0.0083(13)
N1 0.037(2) 0.042(2) 0.035(2) 0.0117(18) 0.0111(16) 0.0141(18)
N2 0.0316(19) 0.0248(19) 0.0305(18) 0.0051(15) 0.0014(15) 0.0030(15)
C1 0.0221(19) 0.030(2) 0.0227(18) 0.0084(16) -0.0003(14) 0.0053(16)
C2 0.025(2) 0.034(2) 0.035(2) 0.0158(19) 0.0015(16) 0.0044(18)
C3 0.027(2) 0.045(3) 0.047(3) 0.024(2) 0.0051(19) 0.004(2)
C4 0.029(2) 0.069(4) 0.043(3) 0.029(3) 0.0126(19) 0.017(2)
C5 0.036(3) 0.052(3) 0.034(2) 0.009(2) 0.0094(19) 0.020(2)
C6 0.032(2) 0.034(2) 0.034(2) 0.0088(19) 0.0061(18) 0.0055(19)
C7 0.025(2) 0.026(2) 0.034(2) 0.0099(17) 0.0048(16) 0.0083(17)
C8 0.032(2) 0.035(2) 0.034(2) 0.0110(19) -0.0019(18) 0.0068(19)
C9 0.046(3) 0.037(3) 0.041(3) 0.006(2) -0.010(2) 0.017(2)
C10 0.030(3) 0.035(3) 0.067(4) 0.005(3) -0.012(2) 0.006(2)
C11 0.022(2) 0.050(3) 0.087(5) 0.023(3) 0.007(2) 0.003(2)
C12 0.027(2) 0.038(3) 0.049(3) 0.014(2) 0.0087(19) 0.006(2)
C13 0.028(2) 0.028(2) 0.029(2) 0.0092(17) 0.0082(16) 0.0100(17)
C14 0.035(2) 0.032(2) 0.034(2) 0.0135(19) 0.0032(18) 0.0099(19)
C15 0.048(3) 0.040(3) 0.046(3) 0.021(2) 0.014(2) 0.021(2)
C16 0.070(4) 0.028(3) 0.042(3) 0.008(2) 0.011(2) 0.021(2)
C17 0.064(4) 0.029(3) 0.035(2) 0.001(2) -0.001(2) 0.011(2)
C18 0.039(2) 0.029(2) 0.028(2) 0.0074(18) 0.0051(18) 0.0116(19)
C19 0.034(2) 0.030(2) 0.0248(19) 0.0087(17) -0.0030(16) 0.0019(18)
C20 0.051(3) 0.034(3) 0.035(2) 0.014(2) -0.010(2) 0.000(2)
C21 0.048(3) 0.038(3) 0.035(2) 0.015(2) -0.001(2) -0.010(2)
C22 0.037(3) 0.051(3) 0.041(3) 0.016(2) 0.006(2) -0.003(2)
C23 0.034(2) 0.042(3) 0.038(2) 0.010(2) 0.0074(19) 0.006(2)
C24 0.033(2) 0.029(2) 0.0238(19) 0.0065(17) 0.0034(16) 0.0040(18)
C25 0.034(2) 0.035(2) 0.030(2) 0.0114(19) 0.0053(17) 0.0117(19)
C26 0.043(3) 0.075(4) 0.038(3) 0.028(3) -0.005(2) -0.011(3)
C27 0.065(4) 0.106(6) 0.043(3) 0.038(4) 0.000(3) -0.025(4)
C28 0.078(5) 0.091(5) 0.031(3) 0.026(3) -0.007(3) -0.010(4)
C29 0.067(4) 0.060(4) 0.033(3) 0.014(3) -0.012(2) -0.010(3)
C30 0.051(3) 0.042(3) 0.032(2) 0.012(2) 0.000(2) 0.000(2)
C31 0.032(2) 0.030(2) 0.042(3) 0.005(2) 0.0022(19) 0.0084(19)
C32 0.071(4) 0.049(4) 0.055(3) 0.003(3) -0.010(3) 0.037(3)
C33 0.085(5) 0.064(5) 0.092(6) 0.002(4) -0.011(4) 0.050(4)
C34 0.052(4) 0.048(4) 0.089(5) -0.006(4) 0.029(3) 0.015(3)
C35 0.071(4) 0.050(4) 0.061(4) 0.009(3) 0.034(3) 0.014(3)
C36 0.062(4) 0.048(3) 0.039(3) 0.013(2) 0.022(2) 0.015(3)
C37 0.064(4) 0.044(3) 0.041(3) 0.007(2) 0.023(3) 0.021(3)
C38 0.075(4) 0.068(4) 0.052(3) 0.014(3) 0.035(3) 0.031(4)
C39 0.067(4) 0.095(6) 0.056(4) 0.033(4) 0.039(3) 0.032(4)
C40 0.041(3) 0.067(4) 0.055(3) 0.025(3) 0.022(2) 0.011(3)
C41 0.031(2) 0.039(3) 0.038(2) 0.010(2) 0.0066(18) 0.005(2)
C42 0.035(2) 0.035(3) 0.043(3) 0.012(2) 0.005(2) 0.003(2)
C43 0.049(3) 0.030(2) 0.035(2) 0.0096(19) -0.005(2) 0.004(2)
C44 0.035(2) 0.024(2) 0.036(2) 0.0051(18) -0.0004(18) 0.0026(18)
C45 0.029(2) 0.023(2) 0.035(2) 0.0064(17) -0.0025(17) 0.0017(17)
C46 0.040(3) 0.023(2) 0.040(2) 0.0053(19) -0.0029(19) 0.0097(19)
C47 0.051(3) 0.028(2) 0.042(3) 0.007(2) -0.010(2) 0.013(2)
F1 0.253(10) 0.079(4) 0.119(5) 0.027(4) -0.021(5) -0.031(5)
F2 0.195(8) 0.105(5) 0.131(5) -0.033(4) -0.019(5) 0.068(5)
F3 0.280(13) 0.240(11) 0.199(9) -0.036(8) -0.073(9) 0.201(11)
F4 0.131(5) 0.083(4) 0.156(6) 0.044(4) 0.005(4) 0.030(4)
B1 0.139(11) 0.075(7) 0.085(7) -0.013(6) -0.010(7) 0.048(8)

loop_
_atom_type_symbol
_atom_type_description
_atom_type_scat_dispersion_real
_atom_type_scat_dispersion_imag
_atom_type_scat_source
C C 0.0033 0.0016 'International Tables Vol C Tables 4.2.6.8 and 6.1.1.4'
H H 0.0000 0.0000 'International Tables Vol C Tables 4.2.6.8 and 6.1.1.4'
B B 0.0013 0.0007 'International Tables Vol C Tables 4.2.6.8 and 6.1.1.4'
Cu Cu 0.3201 1.2651 'International Tables Vol C Tables 4.2.6.8 and 6.1.1.4'
F F 0.0171 0.0103 'International Tables Vol C Tables 4.2.6.8 and 6.1.1.4'
N N 0.0061 0.0033 'International Tables Vol C Tables 4.2.6.8 and 6.1.1.4'
O O 0.0106 0.0060 'International Tables Vol C Tables 4.2.6.8 and 6.1.1.4'
P P 0.1023 0.0942 'International Tables Vol C Tables 4.2.6.8 and 6.1.1.4'

loop_
_geom_angle_atom_site_label_1
_geom_angle_atom_site_label_2
_geom_angle_atom_site_label_3
_geom_angle
_geom_angle_site_symmetry_1
_geom_angle_site_symmetry_3
P1 Cu1 P2 112.45(5) . .
N1 Cu1 P1 113.38(12) . .
N1 Cu1 P2 112.77(12) . .
N1 Cu1 N2 79.82(16) . .
N2 Cu1 P1 124.73(11) . .
N2 Cu1 P2 109.68(11) . .
C1 P1 Cu1 115.26(14) . .
C1 P1 C7 103.63(19) . .
C7 P1 Cu1 114.94(15) . .
C13 P1 Cu1 112.11(14) . .
C13 P1 C1 105.3(2) . .
C13 P1 C7 104.5(2) . .
C24 P2 Cu1 112.85(15) . .
C25 P2 Cu1 115.23(16) . .
C25 P2 C24 105.2(2) . .
C25 P2 C31 102.6(2) . .
C31 P2 Cu1 115.60(16) . .
C31 P2 C24 104.1(2) . .
C18 O1 C19 116.4(3) . .
C37 N1 Cu1 129.2(4) . .
C41 N1 Cu1 112.6(3) . .
C41 N1 C37 118.0(4) . .
C42 N2 Cu1 112.5(3) . .
C42 N2 C44 119.3(4) . .
C44 N2 Cu1 125.3(3) . .
C2 C1 P1 122.9(3) . .
C6 C1 P1 117.6(3) . .
C6 C1 C2 119.5(4) . .
C1 C2 H2 120.0 . .
C3 C2 C1 119.9(4) . .
C3 C2 H2 120.0 . .
C2 C3 H3 119.7 . .
C2 C3 C4 120.7(5) . .
C4 C3 H3 119.7 . .
C3 C4 H4 120.3 . .
C5 C4 C3 119.5(4) . .
C5 C4 H4 120.3 . .
C4 C5 H5 119.8 . .
C4 C5 C6 120.3(5) . .
C6 C5 H5 119.8 . .
C1 C6 C5 120.1(5) . .
C1 C6 H6 119.9 . .
C5 C6 H6 119.9 . .
C8 C7 P1 123.5(3) . .
C12 C7 P1 118.3(3) . .
C12 C7 C8 117.9(4) . .
C7 C8 H8 119.6 . .
C9 C8 C7 120.8(5) . .
C9 C8 H8 119.6 . .
C8 C9 H9 120.0 . .
C10 C9 C8 120.0(5) . .
C10 C9 H9 120.0 . .
C9 C10 H10 119.8 . .
C11 C10 C9 120.3(5) . .
C11 C10 H10 119.8 . .
C10 C11 H11 119.5 . .
C10 C11 C12 121.1(5) . .
C12 C11 H11 119.5 . .
C7 C12 C11 119.8(5) . .
C7 C12 H12 120.1 . .
C11 C12 H12 120.1 . .
C14 C13 P1 121.6(3) . .
C18 C13 P1 121.0(3) . .
C18 C13 C14 117.4(4) . .
C13 C14 H14 119.6 . .
C15 C14 C13 120.8(4) . .
C15 C14 H14 119.6 . .
C14 C15 H15 119.9 . .
C14 C15 C16 120.2(5) . .
C16 C15 H15 119.9 . .
C15 C16 H16 119.9 . .
C17 C16 C15 120.2(5) . .
C17 C16 H16 119.9 . .
C16 C17 H17 120.3 . .
C16 C17 C18 119.4(5) . .
C18 C17 H17 120.3 . .
C13 C18 O1 119.6(4) . .
C13 C18 C17 122.0(4) . .
C17 C18 O1 118.3(4) . .
C20 C19 O1 122.2(4) . .
C20 C19 C24 122.1(5) . .
C24 C19 O1 115.6(4) . .
C19 C20 H20 120.5 . .
C21 C20 C19 119.0(5) . .
C21 C20 H20 120.5 . .
C20 C21 H21 119.7 . .
C22 C21 C20 120.6(5) . .
C22 C21 H21 119.7 . .
C21 C22 H22 119.8 . .
C21 C22 C23 120.4(5) . .
C23 C22 H22 119.8 . .
C22 C23 H23 119.6 . .
C22 C23 C24 120.7(5) . .
C24 C23 H23 119.6 . .
C19 C24 P2 119.7(3) . .
C19 C24 C23 117.2(4) . .
C23 C24 P2 123.0(4) . .
C26 C25 P2 118.2(4) . .
C26 C25 C30 117.8(4) . .
C30 C25 P2 123.9(4) . .
C25 C26 H26 119.1 . .
C25 C26 C27 121.7(5) . .
C27 C26 H26 119.1 . .
C26 C27 H27 120.1 . .
C28 C27 C26 119.9(6) . .
C28 C27 H27 120.1 . .
C27 C28 H28 119.8 . .
C27 C28 C29 120.4(5) . .
C29 C28 H28 119.8 . .
C28 C29 H29 120.0 . .
C28 C29 C30 119.9(5) . .
C30 C29 H29 120.0 . .
C25 C30 H30 119.9 . .
C29 C30 C25 120.2(5) . .
C29 C30 H30 119.9 . .
C32 C31 P2 124.0(4) . .
C32 C31 C36 118.3(5) . .
C36 C31 P2 117.6(4) . .
C31 C32 H32 120.1 . .
C31 C32 C33 119.8(6) . .
C33 C32 H32 120.1 . .
C32 C33 H33 119.8 . .
C34 C33 C32 120.3(7) . .
C34 C33 H33 119.8 . .
C33 C34 H34 119.9 . .
C33 C34 C35 120.2(6) . .
C35 C34 H34 119.9 . .
C34 C35 H35 120.2 . .
C36 C35 C34 119.6(6) . .
C36 C35 H35 120.2 . .
C31 C36 H36 119.1 . .
C35 C36 C31 121.8(6) . .
C35 C36 H36 119.1 . .
N1 C37 H37 119.0 . .
N1 C37 C38 122.0(6) . .
C38 C37 H37 119.0 . .
C37 C38 H38 120.6 . .
C39 C38 C37 118.7(6) . .
C39 C38 H38 120.6 . .
C38 C39 H39 119.8 . .
C40 C39 C38 120.4(6) . .
C40 C39 H39 119.8 . .
C39 C40 H40 120.9 . .
C39 C40 C41 118.1(6) . .
C41 C40 H40 120.9 . .
N1 C41 C40 122.8(5) . .
N1 C41 C42 115.1(4) . .
C40 C41 C42 122.1(5) . .
N2 C42 C41 119.2(5) . .
N2 C42 H42 120.4 . .
C41 C42 H42 120.4 . .
C44 C43 H43 119.9 . .
C47 C43 H43 119.9 2_666 .
C47 C43 C44 120.2(5) 2_666 .
N2 C44 C45 120.3(4) . .
C43 C44 N2 119.5(4) . .
C43 C44 C45 120.0(4) . .
C45 C45 C44 118.8(5) 2_666 .
C46 C45 C44 121.6(4) . .
C46 C45 C45 119.6(5) . 2_666
C45 C46 H46 120.2 . .
C47 C46 C45 119.7(4) . .
C47 C46 H46 120.2 . .
C43 C47 H47 119.2 2_666 .
C46 C47 C43 121.7(4) . 2_666
C46 C47 H47 119.2 . .
F1 B1 F2 117.3(13) . .
F1 B1 F4 104.5(9) . .
F2 B1 F4 102.4(10) . .
F3 B1 F1 108.3(12) . .
F3 B1 F2 111.8(11) . .
F3 B1 F4 112.2(14) . .

loop_
_geom_bond_atom_site_label_1
_geom_bond_atom_site_label_2
_geom_bond_distance
_geom_bond_site_symmetry_2
Cu1 P1 2.2307(12) .
Cu1 P2 2.2575(13) .
Cu1 N1 2.081(4) .
Cu1 N2 2.085(4) .
P1 C1 1.822(4) .
P1 C7 1.825(4) .
P1 C13 1.820(4) .
P2 C24 1.827(5) .
P2 C25 1.818(4) .
P2 C31 1.825(5) .
O1 C18 1.399(5) .
O1 C19 1.411(6) .
N1 C37 1.343(7) .
N1 C41 1.342(7) .
N2 C42 1.278(6) .
N2 C44 1.413(6) .
C1 C2 1.399(6) .
C1 C6 1.385(6) .
C2 H2 0.9300 .
C2 C3 1.385(6) .
C3 H3 0.9300 .
C3 C4 1.399(8) .
C4 H4 0.9300 .
C4 C5 1.371(8) .
C5 H5 0.9300 .
C5 C6 1.409(7) .
C6 H6 0.9300 .
C7 C8 1.404(6) .
C7 C12 1.395(6) .
C8 H8 0.9300 .
C8 C9 1.385(6) .
C9 H9 0.9300 .
C9 C10 1.369(8) .
C10 H10 0.9300 .
C10 C11 1.351(9) .
C11 H11 0.9300 .
C11 C12 1.395(8) .
C12 H12 0.9300 .
C13 C14 1.416(6) .
C13 C18 1.393(6) .
C14 H14 0.9300 .
C14 C15 1.387(7) .
C15 H15 0.9300 .
C15 C16 1.390(8) .
C16 H16 0.9300 .
C16 C17 1.384(8) .
C17 H17 0.9300 .
C17 C18 1.394(7) .
C19 C20 1.382(7) .
C19 C24 1.398(7) .
C20 H20 0.9300 .
C20 C21 1.379(8) .
C21 H21 0.9300 .
C21 C22 1.377(8) .
C22 H22 0.9300 .
C22 C23 1.380(7) .
C23 H23 0.9300 .
C23 C24 1.404(7) .
C25 C26 1.365(7) .
C25 C30 1.398(7) .
C26 H26 0.9300 .
C26 C27 1.383(8) .
C27 H27 0.9300 .
C27 C28 1.352(9) .
C28 H28 0.9300 .
C28 C29 1.366(9) .
C29 H29 0.9300 .
C29 C30 1.390(7) .
C30 H30 0.9300 .
C31 C32 1.366(8) .
C31 C36 1.409(7) .
C32 H32 0.9300 .
C32 C33 1.426(9) .
C33 H33 0.9300 .
C33 C34 1.351(11) .
C34 H34 0.9300 .
C34 C35 1.391(11) .
C35 H35 0.9300 .
C35 C36 1.358(8) .
C36 H36 0.9300 .
C37 H37 0.9300 .
C37 C38 1.408(8) .
C38 H38 0.9300 .
C38 C39 1.365(10) .
C39 H39 0.9300 .
C39 C40 1.364(9) .
C40 H40 0.9300 .
C40 C41 1.405(7) .
C41 C42 1.477(7) .
C42 H42 0.9300 .
C43 H43 0.9300 .
C43 C44 1.398(7) .
C43 C47 1.389(7) 2_666
C44 C45 1.427(6) .
C45 C45 1.425(9) 2_666
C45 C46 1.424(6) .
C46 H46 0.9300 .
C46 C47 1.378(7) .
C47 C43 1.389(7) 2_666
C47 H47 0.9300 .
F1 B1 1.342(16) .
F2 B1 1.364(11) .
F3 B1 1.317(15) .
F4 B1 1.390(16) .

loop_
_geom_torsion_atom_site_label_1
_geom_torsion_atom_site_label_2
_geom_torsion_atom_site_label_3
_geom_torsion_atom_site_label_4
_geom_torsion
_geom_torsion_site_symmetry_1
_geom_torsion_site_symmetry_2
_geom_torsion_site_symmetry_3
_geom_torsion_site_symmetry_4
Cu1 P1 C1 C2 -126.6(3) . . . .
Cu1 P1 C1 C6 54.9(4) . . . .
Cu1 P1 C7 C8 -132.5(4) . . . .
Cu1 P1 C7 C12 41.8(4) . . . .
Cu1 P1 C13 C14 -141.1(3) . . . .
Cu1 P1 C13 C18 37.9(4) . . . .
Cu1 P2 C24 C19 39.0(4) . . . .
Cu1 P2 C24 C23 -137.4(3) . . . .
Cu1 P2 C25 C26 39.9(5) . . . .
Cu1 P2 C25 C30 -144.8(4) . . . .
Cu1 P2 C31 C32 -130.4(5) . . . .
Cu1 P2 C31 C36 46.1(5) . . . .
Cu1 N1 C37 C38 -172.9(5) . . . .
Cu1 N1 C41 C40 173.7(4) . . . .
Cu1 N1 C41 C42 -4.6(5) . . . .
Cu1 N2 C42 C41 7.7(6) . . . .
Cu1 N2 C44 C43 103.0(5) . . . .
Cu1 N2 C44 C45 -71.1(5) . . . .
P1 C1 C2 C3 -179.5(3) . . . .
P1 C1 C6 C5 179.2(3) . . . .
P1 C7 C8 C9 172.1(4) . . . .
P1 C7 C12 C11 -174.8(4) . . . .
P1 C13 C14 C15 178.1(4) . . . .
P1 C13 C18 O1 -2.0(6) . . . .
P1 C13 C18 C17 -177.0(4) . . . .
P2 C25 C26 C27 177.7(6) . . . .
P2 C25 C30 C29 -175.3(5) . . . .
P2 C31 C32 C33 175.6(6) . . . .
P2 C31 C36 C35 -176.5(5) . . . .
O1 C19 C20 C21 178.7(4) . . . .
O1 C19 C24 P2 5.3(5) . . . .
O1 C19 C24 C23 -178.1(4) . . . .
N1 C37 C38 C39 0.2(11) . . . .
N1 C41 C42 N2 -2.1(7) . . . .
N2 C44 C45 C45 173.0(5) . . . 2_666
N2 C44 C45 C46 -8.3(7) . . . .
C1 P1 C7 C8 -5.8(4) . . . .
C1 P1 C7 C12 168.4(4) . . . .
C1 P1 C13 C14 92.9(4) . . . .
C1 P1 C13 C18 -88.1(4) . . . .
C1 C2 C3 C4 1.0(7) . . . .
C2 C1 C6 C5 0.7(6) . . . .
C2 C3 C4 C5 -0.5(7) . . . .
C3 C4 C5 C6 0.2(7) . . . .
C4 C5 C6 C1 -0.3(7) . . . .
C6 C1 C2 C3 -1.1(6) . . . .
C7 P1 C1 C2 107.0(3) . . . .
C7 P1 C1 C6 -71.5(4) . . . .
C7 P1 C13 C14 -16.0(4) . . . .
C7 P1 C13 C18 163.0(4) . . . .
C7 C8 C9 C10 1.4(7) . . . .
C8 C7 C12 C11 -0.2(7) . . . .
C8 C9 C10 C11 1.7(8) . . . .
C9 C10 C11 C12 -4.1(9) . . . .
C10 C11 C12 C7 3.4(9) . . . .
C12 C7 C8 C9 -2.1(7) . . . .
C13 P1 C1 C2 -2.5(4) . . . .
C13 P1 C1 C6 179.0(3) . . . .
C13 P1 C7 C8 104.2(4) . . . .
C13 P1 C7 C12 -81.6(4) . . . .
C13 C14 C15 C16 0.0(8) . . . .
C14 C13 C18 O1 177.0(4) . . . .
C14 C13 C18 C17 2.0(7) . . . .
C14 C15 C16 C17 -0.1(8) . . . .
C15 C16 C17 C18 1.1(9) . . . .
C16 C17 C18 O1 -177.2(5) . . . .
C16 C17 C18 C13 -2.2(8) . . . .
C18 O1 C19 C20 37.3(5) . . . .
C18 O1 C19 C24 -144.6(4) . . . .
C18 C13 C14 C15 -1.0(7) . . . .
C19 O1 C18 C13 89.8(5) . . . .
C19 O1 C18 C17 -95.0(5) . . . .
C19 C20 C21 C22 -0.7(7) . . . .
C20 C19 C24 P2 -176.6(3) . . . .
C20 C19 C24 C23 0.0(6) . . . .
C20 C21 C22 C23 0.0(8) . . . .
C21 C22 C23 C24 0.7(7) . . . .
C22 C23 C24 P2 175.8(4) . . . .
C22 C23 C24 C19 -0.7(7) . . . .
C24 P2 C25 C26 164.8(5) . . . .
C24 P2 C25 C30 -19.9(5) . . . .
C24 P2 C31 C32 105.2(6) . . . .
C24 P2 C31 C36 -78.3(4) . . . .
C24 C19 C20 C21 0.7(7) . . . .
C25 P2 C24 C19 -87.4(4) . . . .
C25 P2 C24 C23 96.2(4) . . . .
C25 P2 C31 C32 -4.2(6) . . . .
C25 P2 C31 C36 172.3(4) . . . .
C25 C26 C27 C28 -3.4(12) . . . .
C26 C25 C30 C29 0.0(8) . . . .
C26 C27 C28 C29 2.7(13) . . . .
C27 C28 C29 C30 -0.7(12) . . . .
C28 C29 C30 C25 -0.7(10) . . . .
C30 C25 C26 C27 2.0(10) . . . .
C31 P2 C24 C19 165.2(3) . . . .
C31 P2 C24 C23 -11.2(4) . . . .
C31 P2 C25 C26 -86.6(5) . . . .
C31 P2 C25 C30 88.8(5) . . . .
C31 C32 C33 C34 1.7(13) . . . .
C32 C31 C36 C35 0.2(9) . . . .
C32 C33 C34 C35 -1.6(13) . . . .
C33 C34 C35 C36 0.9(11) . . . .
C34 C35 C36 C31 -0.2(10) . . . .
C36 C31 C32 C33 -0.9(10) . . . .
C37 N1 C41 C40 -0.7(8) . . . .
C37 N1 C41 C42 -179.0(5) . . . .
C37 C38 C39 C40 -0.5(11) . . . .
C38 C39 C40 C41 0.2(10) . . . .
C39 C40 C41 N1 0.4(9) . . . .
C39 C40 C41 C42 178.6(6) . . . .
C40 C41 C42 N2 179.5(5) . . . .
C41 N1 C37 C38 0.4(9) . . . .
C42 N2 C44 C43 -56.4(6) . . . .
C42 N2 C44 C45 129.5(5) . . . .
C43 C44 C45 C45 -1.0(8) . . . 2_666
C43 C44 C45 C46 177.6(5) . . . .
C44 N2 C42 C41 169.6(4) . . . .
C44 C45 C46 C47 178.8(5) . . . .
C45 C45 C46 C47 -2.5(8) 2_666 . . .
C45 C46 C47 C43 1.4(8) . . . 2_666
C47 C43 C44 N2 -171.9(5) 2_666 . . .
C47 C43 C44 C45 2.2(7) 2_666 . . .

loop_
_platon_squeeze_void_nr
_platon_squeeze_void_average_x
_platon_squeeze_void_average_y
_platon_squeeze_void_average_z
_platon_squeeze_void_volume
_platon_squeeze_void_count_electrons
_platon_squeeze_void_content
1 0.005 0.500 1.000 353 100 ' '
